data_7236751
loop_
_publ_author_name
'Yamada, Shigeyuki'
'Yamaguchi, Shun'
'Tsutsumi, Osamu'

_publ_section_title
;
 Electron-density distribution tuning for enhanced thermal stability of
 luminescent gold complexes
;
_journal_issue 31
_journal_name_full 'Journal of Materials Chemistry C'
_journal_page_first 7977
_journal_paper_doi 10.1039/C7TC00728K
_journal_volume 5
_journal_year 2017
_chemical_formula_sum 'C14 H16 Au N'
_chemical_formula_weight 395.24
_space_group_crystal_system triclinic
_space_group_IT_number 2
_space_group_name_Hall '-P 1'
_space_group_name_H-M_alt 'P -1'
_atom_sites_solution_hydrogens geom
_audit_update_record
;
2016-01-15 deposited with the CCDC.
2017-07-20 downloaded from the CCDC.
;
_cell_angle_alpha 80.866(3)
_cell_angle_beta 80.625(3)
_cell_angle_gamma 85.192(4)
_cell_formula_units_Z 4
_cell_length_a 7.8590(9)
_cell_length_b 10.4832(12)
_cell_length_c 17.157(2)
_cell_measurement_reflns_used 4046
_cell_measurement_temperature 298
_cell_measurement_theta_max 30.1723
_cell_measurement_theta_min 2.4329
_cell_volume 1374.5(3)
_computing_cell_refinement 'SAINT V8.34A (Bruker AXS Inc., 2013)'
_computing_data_collection 'Bruker Instrument Service v4.2.2'
_computing_data_reduction 'SAINT V8.34A (Bruker AXS Inc., 2013)'
_computing_structure_refinement 'SHELXL-2014/6 (Sheldrick, 2014)'
_diffrn_ambient_temperature 298
_diffrn_detector_area_resol_mean 10.4167
_diffrn_measured_fraction_theta_full 0.995
_diffrn_measured_fraction_theta_max 0.995
_diffrn_measurement_device_type 'Bruker D8 goniometer'
_diffrn_measurement_method 'omega scans'
_diffrn_radiation_wavelength 0.71073
_diffrn_reflns_av_R_equivalents 0.0412
_diffrn_reflns_av_unetI/netI 0.0747
_diffrn_reflns_limit_h_max 9
_diffrn_reflns_limit_h_min -9
_diffrn_reflns_limit_k_max 12
_diffrn_reflns_limit_k_min -12
_diffrn_reflns_limit_l_max 20
_diffrn_reflns_limit_l_min -20
_diffrn_reflns_number 7547
_diffrn_reflns_theta_full 25.02
_diffrn_reflns_theta_max 25.02
_diffrn_reflns_theta_min 2.46
_exptl_absorpt_coefficient_mu 10.677
_exptl_absorpt_correction_T_max 0.40
_exptl_absorpt_correction_T_min 0.40
_exptl_absorpt_correction_type multi-scan
_exptl_absorpt_process_details 'SADABS V2014/4 (Bruker AXS Inc.)'
_exptl_crystal_colour colorless
_exptl_crystal_density_diffrn 1.910
_exptl_crystal_density_method 'not measured'
_exptl_crystal_description needle
_exptl_crystal_F_000 744
_exptl_crystal_preparation Luminescent
_exptl_crystal_recrystallization_method 'Re-crystallisation from solvent: hexane/dichloromethane'
_exptl_crystal_size_max 0.150
_exptl_crystal_size_mid 0.100
_exptl_crystal_size_min 0.100
_refine_diff_density_max 2.953
_refine_diff_density_min -3.734
_refine_ls_extinction_method none
_refine_ls_goodness_of_fit_ref 1.778
_refine_ls_hydrogen_treatment constr
_refine_ls_matrix_type full
_refine_ls_number_parameters 291
_refine_ls_number_reflns 4550
_refine_ls_number_restraints 200
_refine_ls_restrained_S_all 1.749
_refine_ls_R_factor_all 0.1090
_refine_ls_R_factor_gt 0.0945
_refine_ls_shift/su_max 0.05
_refine_ls_shift/su_mean 0.035
_refine_ls_structure_factor_coef Fsqd
_refine_ls_weighting_details 'w=1/[\s^2^(Fo^2^)+(0.1000P)^2^+0.3780P] where P=(Fo^2^+2Fc^2^)/3'
_refine_ls_weighting_scheme calc
_refine_ls_wR_factor_gt 0.2667
_refine_ls_wR_factor_ref 0.2857
_reflns_number_gt 3392
_reflns_number_total 4550
_reflns_threshold_expression 'I > 2\s(I)'
_cod_data_source_file c7tc00728k2.cif
_cod_data_source_block I_CCDC1
_cod_database_code 7236751

loop_
_space_group_symop_operation_xyz
'x, y, z'
'-x, -y, -z'

loop_
_atom_site_type_symbol
_atom_site_label
_atom_site_fract_x
_atom_site_fract_y
_atom_site_fract_z
_atom_site_U_iso_or_equiv
_atom_site_adp_type
_atom_site_calc_flag
_atom_site_refinement_flags_adp
_atom_site_refinement_flags_posn
_atom_site_occupancy
Au Au1 0.00100(11) 0.52907(10) 0.62890(7) 0.0818(4) Uani d . . 1
Au Au2 0.37816(9) 0.35712(8) 0.47266(5) 0.0638(4) Uani d . . 1
C C1 0.303(3) 1.223(3) 0.2405(14) 0.109(7) Uani d U D 1
H H1A 0.2895 1.1676 0.2013 0.164 Uiso calc U R 1
H H1B 0.4255 1.2397 0.2363 0.164 Uiso calc U R 1
H H1C 0.2359 1.3053 0.23 0.164 Uiso calc U R 1
C C2 0.238(3) 1.1549(19) 0.3253(14) 0.098(5) Uani d U D 1
H H2A 0.3069 1.1781 0.364 0.118 Uiso calc U R 1
H H2B 0.1155 1.1819 0.3417 0.118 Uiso calc U R 1
C C3 0.258(3) 1.0078(19) 0.3236(12) 0.088(5) Uani d U D 1
H H3A 0.3811 0.9801 0.3086 0.106 Uiso calc U R 1
H H3B 0.1914 0.9846 0.2841 0.106 Uiso calc U R 1
C C4 0.189(3) 0.9412(19) 0.4082(12) 0.087(5) Uani d U D 1
H H4A 0.2524 0.9669 0.4479 0.105 Uiso calc U R 1
H H4B 0.0645 0.9664 0.4225 0.105 Uiso calc U R 1
C C5 0.215(3) 0.794(2) 0.4074(17) 0.097(6) Uani d U D 1
H H5A 0.1594 0.7723 0.3637 0.116 Uiso calc U R 1
H H5B 0.3399 0.7711 0.3952 0.116 Uiso calc U R 1
C C6 0.092(3) 0.646(3) 0.532(2) 0.100(7) Uani d U . 1
C C7 -0.091(3) 0.415(2) 0.7239(19) 0.084(6) Uani d U . 1
C C8 -0.155(3) 0.361(2) 0.7917(19) 0.084(6) Uani d U . 1
C C9 0.875(3) 0.715(2) -0.0206(13) 0.096(7) Uani d U D 1
H H9A 0.7738 0.7503 -0.0456 0.144 Uiso calc U R 1
H H9B 0.9556 0.6695 -0.0583 0.144 Uiso calc U R 1
H H9C 0.9317 0.7854 -0.0062 0.144 Uiso calc U R 1
C C10 0.816(2) 0.6192(17) 0.0551(10) 0.072(4) Uani d U D 1
H H10A 0.9173 0.5641 0.0706 0.087 Uiso calc U R 1
H H10B 0.7326 0.562 0.0431 0.087 Uiso calc U R 1
C C11 0.731(2) 0.6885(15) 0.1257(9) 0.068(4) Uani d U D 1
H H11A 0.817 0.7401 0.1411 0.081 Uiso calc U R 1
H H11B 0.6346 0.7483 0.1095 0.081 Uiso calc U R 1
C C12 0.663(2) 0.5884(15) 0.1974(9) 0.063(4) Uani d U D 1
H H12A 0.7594 0.5282 0.2136 0.076 Uiso calc U R 1
H H12B 0.5764 0.5373 0.1824 0.076 Uiso calc U R 1
C C13 0.580(2) 0.6599(17) 0.2674(11) 0.067(4) Uani d U D 1
H H13A 0.6679 0.7086 0.2837 0.08 Uiso calc U R 1
H H13B 0.4864 0.7221 0.2508 0.08 Uiso calc U R 1
C C14 0.460(2) 0.4903(18) 0.3861(14) 0.059(4) Uani d U . 1
C C15 0.314(3) 0.215(2) 0.5561(15) 0.072(5) Uani d U . 1
C C16 0.281(2) 0.118(2) 0.6101(14) 0.070(5) Uani d U . 1
C C17 -0.223(2) 0.293(2) 0.8647(16) 0.088(5) Uani d U D 1
C C18 -0.2925(19) 0.359(3) 0.9277(12) 0.091(5) Uani d U D 1
H H18 -0.2905 0.451 0.9186 0.109 Uiso calc U R 1
C C19 -0.365(2) 0.302(2) 1.0029(15) 0.098(5) Uani d U D 1
H H19 -0.412 0.3513 1.0441 0.117 Uiso calc U R 1
C C20 -0.365(3) 0.168(2) 1.0143(17) 0.100(5) Uani d U D 1
H H20 -0.4122 0.1241 1.0651 0.12 Uiso calc U R 1
C C21 -0.297(3) 0.094(3) 0.9545(13) 0.103(5) Uani d U D 1
H H21 -0.2967 0.0027 0.964 0.124 Uiso calc U R 1
C C22 -0.231(3) 0.160(2) 0.8803(16) 0.097(5) Uani d U D 1
H H22 -0.189 0.1107 0.8384 0.116 Uiso calc U R 1
C C23 0.2480(19) 0.0099(16) 0.6654(10) 0.059(4) Uani d U D 1
C C24 0.1748(18) 0.0226(19) 0.7425(9) 0.067(4) Uani d U D 1
H H24 0.1454 0.1062 0.7572 0.081 Uiso calc U R 1
C C25 0.144(2) -0.0861(14) 0.7984(12) 0.073(4) Uani d U D 1
H H25 0.0965 -0.0756 0.8517 0.087 Uiso calc U R 1
C C26 0.181(2) -0.2092(18) 0.7796(11) 0.073(4) Uani d U D 1
H H26 0.154 -0.2823 0.8189 0.088 Uiso calc U R 1
C C27 0.258(2) -0.2258(19) 0.7037(10) 0.076(4) Uani d U D 1
H H27 0.2893 -0.3093 0.6893 0.091 Uiso calc U R 1
C C28 0.286(2) -0.1148(14) 0.6494(12) 0.067(4) Uani d U D 1
H H28 0.3361 -0.1254 0.5964 0.081 Uiso calc U R 1
N N1 0.145(2) 0.716(2) 0.4812(17) 0.098(7) Uani d U . 1
N N2 0.512(2) 0.5660(16) 0.3332(13) 0.070(4) Uani d U . 1

loop_
_atom_site_aniso_label
_atom_site_aniso_U_11
_atom_site_aniso_U_22
_atom_site_aniso_U_33
_atom_site_aniso_U_12
_atom_site_aniso_U_13
_atom_site_aniso_U_23
Au1 0.0724(6) 0.0860(7) 0.0899(8) -0.0118(4) -0.0164(5) -0.0139(6)
Au2 0.0689(5) 0.0657(6) 0.0533(6) -0.0117(3) -0.0005(4) -0.0037(4)
C1 0.096(13) 0.130(17) 0.098(16) -0.023(13) -0.010(13) -0.001(15)
C2 0.082(9) 0.124(12) 0.089(11) -0.006(9) -0.008(9) -0.019(11)
C3 0.073(8) 0.112(11) 0.080(10) 0.003(8) -0.008(8) -0.026(10)
C4 0.077(9) 0.108(11) 0.078(11) 0.006(8) -0.004(8) -0.030(10)
C5 0.091(10) 0.111(12) 0.082(12) 0.011(10) 0.006(10) -0.022(11)
C6 0.058(10) 0.110(17) 0.13(2) -0.009(9) 0.011(11) -0.041(15)
C7 0.082(11) 0.053(11) 0.13(2) -0.015(8) -0.028(12) -0.024(11)
C8 0.078(11) 0.055(11) 0.12(2) -0.012(8) -0.023(12) -0.022(11)
C9 0.084(12) 0.096(14) 0.093(15) 0.000(10) 0.025(11) -0.011(12)
C10 0.074(8) 0.063(9) 0.075(10) -0.008(7) 0.011(8) -0.012(8)
C11 0.068(7) 0.060(8) 0.071(9) -0.008(6) 0.002(7) -0.005(7)
C12 0.066(7) 0.051(8) 0.067(9) -0.006(6) 0.000(7) -0.003(7)
C13 0.072(8) 0.056(9) 0.067(10) -0.015(7) -0.001(8) 0.003(8)
C14 0.070(8) 0.041(9) 0.068(12) -0.016(6) -0.006(8) -0.014(8)
C15 0.075(9) 0.072(12) 0.073(13) -0.016(8) 0.004(9) -0.031(9)
C16 0.067(9) 0.076(12) 0.068(12) -0.013(8) 0.008(8) -0.032(9)
C17 0.057(7) 0.094(10) 0.118(12) -0.011(7) -0.017(8) -0.021(9)
C18 0.066(8) 0.094(10) 0.117(13) -0.019(7) -0.016(8) -0.019(9)
C19 0.072(8) 0.104(10) 0.120(13) -0.021(8) -0.012(8) -0.019(10)
C20 0.072(8) 0.105(10) 0.123(13) -0.019(8) -0.012(8) -0.014(10)
C21 0.075(8) 0.103(10) 0.130(13) -0.011(8) -0.011(8) -0.015(10)
C22 0.071(8) 0.097(10) 0.123(13) -0.007(8) -0.008(8) -0.024(10)
C23 0.063(7) 0.067(8) 0.046(8) -0.018(6) -0.001(6) -0.005(7)
C24 0.071(7) 0.069(8) 0.057(8) -0.014(6) 0.004(6) -0.002(7)
C25 0.078(7) 0.077(8) 0.057(8) -0.010(7) 0.004(7) -0.002(7)
C26 0.074(7) 0.073(8) 0.066(8) -0.006(7) -0.003(7) 0.004(8)
C27 0.079(7) 0.073(8) 0.065(8) -0.003(7) -0.004(7) 0.009(7)
C28 0.072(7) 0.072(8) 0.053(8) -0.008(7) -0.003(7) -0.001(7)
N1 0.061(10) 0.102(16) 0.13(2) -0.007(8) 0.021(10) -0.045(14)
N2 0.070(8) 0.053(9) 0.082(11) -0.009(6) 0.006(8) -0.006(8)

loop_
_atom_type_symbol
_atom_type_description
_atom_type_scat_dispersion_real
_atom_type_scat_dispersion_imag
_atom_type_scat_source
C C 0.0033 0.0016 'International Tables Vol C Tables 4.2.6.8 and 6.1.1.4'
H H 0.0000 0.0000 'International Tables Vol C Tables 4.2.6.8 and 6.1.1.4'
N N 0.0061 0.0033 'International Tables Vol C Tables 4.2.6.8 and 6.1.1.4'
Au Au -2.0133 8.8022 'International Tables Vol C Tables 4.2.6.8 and 6.1.1.4'

loop_
_geom_angle_atom_site_label_1
_geom_angle_atom_site_label_2
_geom_angle_atom_site_label_3
_geom_angle
C7 Au1 C6 179.4(10)
C15 Au2 C14 175.0(8)
C2 C1 H1A 109.5
C2 C1 H1B 109.5
H1A C1 H1B 109.5
C2 C1 H1C 109.5
H1A C1 H1C 109.5
H1B C1 H1C 109.5
C3 C2 C1 107.7(19)
C3 C2 H2A 110.2
C1 C2 H2A 110.2
C3 C2 H2B 110.2
C1 C2 H2B 110.2
H2A C2 H2B 108.5
C2 C3 C4 107.0(17)
C2 C3 H3A 110.3
C4 C3 H3A 110.3
C2 C3 H3B 110.3
C4 C3 H3B 110.3
H3A C3 H3B 108.6
C5 C4 C3 107.1(18)
C5 C4 H4A 110.3
C3 C4 H4A 110.3
C5 C4 H4B 110.3
C3 C4 H4B 110.3
H4A C4 H4B 108.6
N1 C5 C4 115.(2)
N1 C5 H5A 108.6
C4 C5 H5A 108.6
N1 C5 H5B 108.6
C4 C5 H5B 108.6
H5A C5 H5B 107.6
N1 C6 Au1 175.(3)
C8 C7 Au1 169.(2)
C7 C8 C17 176.(3)
C10 C9 H9A 109.5
C10 C9 H9B 109.5
H9A C9 H9B 109.5
C10 C9 H9C 109.5
H9A C9 H9C 109.5
H9B C9 H9C 109.5
C9 C10 C11 112.4(15)
C9 C10 H10A 109.1
C11 C10 H10A 109.1
C9 C10 H10B 109.1
C11 C10 H10B 109.1
H10A C10 H10B 107.9
C12 C11 C10 110.0(13)
C12 C11 H11A 109.7
C10 C11 H11A 109.7
C12 C11 H11B 109.7
C10 C11 H11B 109.7
H11A C11 H11B 108.2
C11 C12 C13 109.0(13)
C11 C12 H12A 109.9
C13 C12 H12A 109.9
C11 C12 H12B 109.9
C13 C12 H12B 109.9
H12A C12 H12B 108.3
N2 C13 C12 108.7(14)
N2 C13 H13A 110.0
C12 C13 H13A 110.0
N2 C13 H13B 110.0
C12 C13 H13B 110.0
H13A C13 H13B 108.3
N2 C14 Au2 177.6(19)
C16 C15 Au2 176.3(18)
C15 C16 C23 177.(2)
C8 C17 C18 120.(2)
C8 C17 C22 124.(2)
C18 C17 C22 116.(2)
C19 C18 C17 125.(3)
C19 C18 H18 117.4
C17 C18 H18 117.4
C18 C19 C20 116.(2)
C18 C19 H19 122.1
C20 C19 H19 122.1
C21 C20 C19 123.(3)
C21 C20 H20 118.7
C19 C20 H20 118.7
C20 C21 C22 118.(3)
C20 C21 H21 121.0
C22 C21 H21 121.0
C21 C22 C17 123.(2)
C21 C22 H22 118.5
C17 C22 H22 118.5
C16 C23 C28 123.9(16)
C16 C23 C24 120.1(16)
C28 C23 C24 116.0(17)
C23 C24 C25 119.9(18)
C23 C24 H24 120.0
C25 C24 H24 120.0
C26 C25 C24 122.2(19)
C26 C25 H25 118.9
C24 C25 H25 118.9
C27 C26 C25 119.5(19)
C27 C26 H26 120.3
C25 C26 H26 120.3
C26 C27 C28 116.6(19)
C26 C27 H27 121.7
C28 C27 H27 121.7
C23 C28 C27 125.7(18)
C23 C28 H28 117.2
C27 C28 H28 117.2
C6 N1 C5 172.(3)
C14 N2 C13 179.(2)

loop_
_geom_bond_atom_site_label_1
_geom_bond_atom_site_label_2
_geom_bond_distance
Au1 C7 1.94(3)
Au1 C6 1.97(3)
Au2 C15 1.93(3)
Au2 C14 1.94(2)
C1 C2 1.542(7)
C1 H1A 0.98
C1 H1B 0.98
C1 H1C 0.98
C2 C3 1.542(7)
C2 H2A 0.99
C2 H2B 0.99
C3 C4 1.542(7)
C3 H3A 0.99
C3 H3B 0.99
C4 C5 1.541(7)
C4 H4A 0.99
C4 H4B 0.99
C5 N1 1.45(3)
C5 H5A 0.99
C5 H5B 0.99
C6 N1 1.09(4)
C7 C8 1.26(4)
C8 C17 1.38(4)
C9 C10 1.541(7)
C9 H9A 0.98
C9 H9B 0.98
C9 H9C 0.98
C10 C11 1.541(7)
C10 H10A 0.99
C10 H10B 0.99
C11 C12 1.540(7)
C11 H11A 0.99
C11 H11B 0.99
C12 C13 1.542(7)
C12 H12A 0.99
C12 H12B 0.99
C13 N2 1.44(3)
C13 H13A 0.99
C13 H13B 0.99
C14 N2 1.15(3)
C15 C16 1.28(3)
C16 C23 1.37(3)
C17 C18 1.388(12)
C17 C22 1.389(12)
C18 C19 1.387(12)
C18 H18 0.95
C19 C20 1.390(12)
C19 H19 0.95
C20 C21 1.388(12)
C20 H20 0.95
C21 C22 1.388(12)
C21 H21 0.95
C22 H22 0.95
C23 C28 1.377(11)
C23 C24 1.377(11)
C24 C25 1.378(11)
C24 H24 0.95
C25 C26 1.376(11)
C25 H25 0.95
C26 C27 1.374(11)
C26 H26 0.95
C27 C28 1.379(11)
C27 H27 0.95
C28 H28 0.95
